data_2239170
loop_
_publ_author_name
'Wang, Jinglin'
'He, Rong'
'Xin, Zhijuan'
'Shen, Huiling'
'Wang, Cairong'

_publ_contact_author
;
Wang Jinglin
Department of Chemistry, Changzhi University, Changzhi, Shanxi 046011,
People's Republic of China
;
_publ_section_title
;
 (<i>E</i>)-<i>N</i>'-(2-Chlorobenzylidene)-1-methyl-4-nitro-1<i>H</i>-pyrrole-2-carbohydrazide
;
_journal_coeditor_code FF2124
_journal_issue 1
_journal_name_full 'Acta Crystallographica Section E'
_journal_page_first o99
_journal_paper_doi 10.1107/S1600536813034119
_journal_volume 70
_journal_year 2014
_chemical_formula_iupac 'C13 H11 Cl N4 O3'
_chemical_formula_moiety 'C13 H11 Cl N4 O3'
_chemical_formula_sum 'C13 H11 Cl N4 O3'
_chemical_formula_weight 306.71
_chemical_name_systematic (<i>E</i>)-<i>N</i>'-(2-Chlorobenzylidene)-1-methyl-4-nitro-1<i>H</i>-pyrrole-2-carbohydrazide
_space_group_IT_number 14
_symmetry_cell_setting monoclinic
_symmetry_space_group_name_Hall '-P 2ybc'
_symmetry_space_group_name_H-M 'P 1 21/c 1'
_atom_sites_solution_hydrogens geom
_atom_sites_solution_primary direct
_atom_sites_solution_secondary difmap
_audit_creation_method SHELXL-97
_cell_angle_alpha 90.00
_cell_angle_beta 95.5230(10)
_cell_angle_gamma 90.00
_cell_formula_units_Z 4
_cell_length_a 13.7649(13)
_cell_length_b 12.4993(11)
_cell_length_c 8.1263(10)
_cell_measurement_reflns_used 1539
_cell_measurement_temperature 298(2)
_cell_measurement_theta_max 25.211
_cell_measurement_theta_min 3.0
_cell_volume 1391.7(2)
_computing_cell_refinement 'SAINT (Bruker, 1999)'
_computing_data_collection 'SMART (Bruker, 1999)'
_computing_data_reduction 'SAINT (Bruker, 1999)'
_computing_molecular_graphics 'DIAMOND (Brandenburg, 1999) and SHELXTL (Sheldrick, 2008)'
_computing_publication_material 'PLATON (Spek, 2009) and SHELXTL (Sheldrick, 2008)'
_computing_structure_refinement 'SHELXL97 (Sheldrick, 2008)'
_computing_structure_solution 'SHELXS97 (Sheldrick, 2008)'
_diffrn_ambient_temperature 298(2)
_diffrn_measured_fraction_theta_full 0.998
_diffrn_measured_fraction_theta_max 0.998
_diffrn_measurement_device_type 'Bruker SMART 1000 CCD'
_diffrn_measurement_method 'phi and omega scans'
_diffrn_radiation_monochromator graphite
_diffrn_radiation_source 'fine-focus sealed tube'
_diffrn_radiation_type MoK\a
_diffrn_radiation_wavelength 0.71073
_diffrn_reflns_av_R_equivalents 0.0712
_diffrn_reflns_av_sigmaI/netI 0.0655
_diffrn_reflns_limit_h_max 16
_diffrn_reflns_limit_h_min -15
_diffrn_reflns_limit_k_max 14
_diffrn_reflns_limit_k_min -14
_diffrn_reflns_limit_l_max 9
_diffrn_reflns_limit_l_min -6
_diffrn_reflns_number 6871
_diffrn_reflns_theta_full 25.02
_diffrn_reflns_theta_max 25.02
_diffrn_reflns_theta_min 1.49
_exptl_absorpt_coefficient_mu 0.290
_exptl_absorpt_correction_T_max 0.9550
_exptl_absorpt_correction_T_min 0.9179
_exptl_absorpt_correction_type multi-scan
_exptl_absorpt_process_details '(SADABS; Bruker, 2005)'
_exptl_crystal_colour yellow
_exptl_crystal_density_diffrn 1.464
_exptl_crystal_density_method 'not measured'
_exptl_crystal_description block
_exptl_crystal_F_000 632
_exptl_crystal_size_max 0.30
_exptl_crystal_size_mid 0.20
_exptl_crystal_size_min 0.16
_refine_diff_density_max 0.231
_refine_diff_density_min -0.330
_refine_ls_extinction_method none
_refine_ls_goodness_of_fit_ref 0.999
_refine_ls_hydrogen_treatment constr
_refine_ls_matrix_type full
_refine_ls_number_parameters 191
_refine_ls_number_reflns 2452
_refine_ls_number_restraints 0
_refine_ls_restrained_S_all 0.999
_refine_ls_R_factor_all 0.0980
_refine_ls_R_factor_gt 0.0605
_refine_ls_shift/su_max 0.001
_refine_ls_shift/su_mean 0.000
_refine_ls_structure_factor_coef Fsqd
_refine_ls_weighting_details 'calc w=1/[\s^2^(Fo^2^)+(0.0787P)^2^+0.0000P] where P=(Fo^2^+2Fc^2^)/3'
_refine_ls_weighting_scheme calc
_refine_ls_wR_factor_gt 0.1428
_refine_ls_wR_factor_ref 0.1641
_reflns_number_gt 1435
_reflns_number_total 2452
_reflns_threshold_expression I>2sigma(I)
_cod_data_source_file ff2124sup1.cif
_cod_data_source_block I
_cod_original_sg_symbol_H-M 'P 21/c'
_cod_database_code 2239170
_cod_database_fobs_code 2239170

loop_
_symmetry_equiv_pos_as_xyz
'x, y, z'
'-x, y+1/2, -z+1/2'
'-x, -y, -z'
'x, -y-1/2, z-1/2'

loop_
_atom_site_type_symbol
_atom_site_label
_atom_site_fract_x
_atom_site_fract_y
_atom_site_fract_z
_atom_site_U_iso_or_equiv
_atom_site_adp_type
_atom_site_calc_flag
_atom_site_refinement_flags
_atom_site_occupancy
_atom_site_symmetry_multiplicity
Cl Cl1 0.29032(9) 1.16858(8) 1.00653(18) 0.1044(6) Uani d . 1 1
N N1 0.14340(19) 0.51021(19) 1.0868(3) 0.0508(7) Uani d . 1 1
N N2 -0.0430(2) 0.5940(3) 1.3388(4) 0.0712(9) Uani d . 1 1
N N3 0.24317(19) 0.7725(2) 1.0085(3) 0.0512(8) Uani d . 1 1
H H3 0.2231 0.7996 1.0964 0.061 Uiso calc R 1 1
N N4 0.30201(18) 0.83156(19) 0.9133(3) 0.0470(7) Uani d . 1 1
O O1 0.24317(17) 0.62828(16) 0.8366(3) 0.0587(7) Uani d . 1 1
O O2 -0.0656(2) 0.6852(3) 1.3780(4) 0.1057(12) Uani d . 1 1
O O3 -0.08399(19) 0.5122(3) 1.3789(3) 0.0907(9) Uani d . 1 1
C C1 0.2175(2) 0.6716(2) 0.9618(4) 0.0465(8) Uani d . 1 1
C C2 0.1506(2) 0.6203(2) 1.0708(4) 0.0451(8) Uani d . 1 1
C C3 0.0829(2) 0.6674(3) 1.1612(4) 0.0514(8) Uani d . 1 1
H H3A 0.0711 0.7403 1.1715 0.062 Uiso calc R 1 1
C C4 0.0352(2) 0.5839(3) 1.2344(4) 0.0561(9) Uani d . 1 1
C C5 0.0737(2) 0.4884(3) 1.1897(4) 0.0573(9) Uani d . 1 1
H H5 0.0554 0.4209 1.2235 0.069 Uiso calc R 1 1
C C6 0.2046(3) 0.4285(3) 1.0169(5) 0.0659(10) Uani d . 1 1
H H6A 0.2708 0.4362 1.0642 0.099 Uiso calc R 1 1
H H6B 0.2017 0.4376 0.8992 0.099 Uiso calc R 1 1
H H6C 0.1810 0.3586 1.0416 0.099 Uiso calc R 1 1
C C7 0.3117(2) 0.9297(2) 0.9548(4) 0.0483(8) Uani d . 1 1
H H7 0.2764 0.9569 1.0373 0.058 Uiso calc R 1 1
C C8 0.3779(2) 1.0000(2) 0.8743(4) 0.0467(8) Uani d . 1 1
C C9 0.3778(2) 1.1102(2) 0.8944(4) 0.0571(9) Uani d . 1 1
C C10 0.4438(3) 1.1761(3) 0.8256(5) 0.0698(11) Uani d . 1 1
H H10 0.4413 1.2498 0.8406 0.084 Uiso calc R 1 1
C C11 0.5133(3) 1.1319(3) 0.7348(5) 0.0698(11) Uani d . 1 1
H H11 0.5587 1.1756 0.6900 0.084 Uiso calc R 1 1
C C12 0.5154(3) 1.0231(3) 0.7108(5) 0.0659(10) Uani d . 1 1
H H12 0.5620 0.9933 0.6491 0.079 Uiso calc R 1 1
C C13 0.4481(2) 0.9577(3) 0.7784(4) 0.0568(9) Uani d . 1 1
H H13 0.4497 0.8843 0.7598 0.068 Uiso calc R 1 1

loop_
_atom_site_aniso_label
_atom_site_aniso_U_11
_atom_site_aniso_U_22
_atom_site_aniso_U_33
_atom_site_aniso_U_12
_atom_site_aniso_U_13
_atom_site_aniso_U_23
Cl1 0.1002(9) 0.0517(6) 0.1730(14) 0.0028(6) 0.0731(9) -0.0179(7)
N1 0.0553(16) 0.0427(14) 0.0560(18) -0.0065(13) 0.0130(13) 0.0045(13)
N2 0.057(2) 0.102(3) 0.057(2) -0.019(2) 0.0189(16) 0.0023(19)
N3 0.0646(18) 0.0459(15) 0.0477(17) -0.0109(13) 0.0286(14) -0.0042(12)
N4 0.0549(16) 0.0436(15) 0.0455(16) -0.0057(13) 0.0199(13) 0.0025(11)
O1 0.0821(17) 0.0499(12) 0.0490(14) -0.0105(12) 0.0310(12) -0.0064(11)
O2 0.088(2) 0.121(3) 0.117(3) -0.010(2) 0.056(2) -0.027(2)
O3 0.0637(17) 0.134(3) 0.077(2) -0.0337(18) 0.0193(14) 0.0198(18)
C1 0.053(2) 0.0444(17) 0.045(2) -0.0027(15) 0.0197(15) 0.0023(14)
C2 0.0476(18) 0.0425(16) 0.047(2) -0.0063(14) 0.0123(15) -0.0010(14)
C3 0.0496(19) 0.0530(18) 0.054(2) -0.0032(16) 0.0153(16) -0.0007(16)
C4 0.0516(19) 0.069(2) 0.050(2) -0.0095(18) 0.0160(16) 0.0016(17)
C5 0.059(2) 0.059(2) 0.055(2) -0.0168(18) 0.0113(17) 0.0151(17)
C6 0.075(3) 0.0447(18) 0.079(3) 0.0036(18) 0.014(2) 0.0010(18)
C7 0.0515(19) 0.0442(18) 0.053(2) -0.0001(15) 0.0227(16) -0.0005(15)
C8 0.0473(18) 0.0431(16) 0.052(2) -0.0039(15) 0.0150(15) 0.0006(14)
C9 0.056(2) 0.0442(18) 0.074(3) -0.0032(16) 0.0199(18) 0.0008(17)
C10 0.068(2) 0.0459(19) 0.098(3) -0.0110(18) 0.021(2) 0.0092(19)
C11 0.061(2) 0.076(3) 0.074(3) -0.013(2) 0.016(2) 0.018(2)
C12 0.063(2) 0.075(3) 0.064(3) -0.002(2) 0.0284(19) 0.003(2)
C13 0.064(2) 0.0502(19) 0.059(2) -0.0029(17) 0.0220(18) 0.0008(16)

loop_
_atom_type_symbol
_atom_type_description
_atom_type_scat_dispersion_real
_atom_type_scat_dispersion_imag
_atom_type_scat_source
C C 0.0033 0.0016 'International Tables Vol C Tables 4.2.6.8 and 6.1.1.4'
H H 0.0000 0.0000 'International Tables Vol C Tables 4.2.6.8 and 6.1.1.4'
O O 0.0106 0.0060 'International Tables Vol C Tables 4.2.6.8 and 6.1.1.4'
N N 0.0061 0.0033 'International Tables Vol C Tables 4.2.6.8 and 6.1.1.4'
Cl Cl 0.1484 0.1585 'International Tables Vol C Tables 4.2.6.8 and 6.1.1.4'

loop_
_geom_angle_atom_site_label_1
_geom_angle_atom_site_label_2
_geom_angle_atom_site_label_3
_geom_angle
C5 N1 C2 108.5(3)
C5 N1 C6 124.2(3)
C2 N1 C6 127.1(2)
O3 N2 O2 124.7(3)
O3 N2 C4 118.2(4)
O2 N2 C4 117.1(3)
C1 N3 N4 119.4(2)
C1 N3 H3 120.3
N4 N3 H3 120.3
C7 N4 N3 114.6(2)
O1 C1 N3 123.5(3)
O1 C1 C2 123.1(3)
N3 C1 C2 113.3(3)
C3 C2 N1 108.5(3)
C3 C2 C1 128.8(3)
N1 C2 C1 122.6(3)
C2 C3 C4 106.1(3)
C2 C3 H3A 126.9
C4 C3 H3A 126.9
C5 C4 C3 109.2(3)
C5 C4 N2 124.3(3)
C3 C4 N2 126.4(3)
N1 C5 C4 107.6(3)
N1 C5 H5 126.2
C4 C5 H5 126.2
N1 C6 H6A 109.5
N1 C6 H6B 109.5
H6A C6 H6B 109.5
N1 C6 H6C 109.5
H6A C6 H6C 109.5
H6B C6 H6C 109.5
N4 C7 C8 120.8(3)
N4 C7 H7 119.6
C8 C7 H7 119.6
C9 C8 C13 116.7(3)
C9 C8 C7 122.4(3)
C13 C8 C7 120.9(3)
C10 C9 C8 122.4(3)
C10 C9 Cl1 118.5(3)
C8 C9 Cl1 119.1(2)
C11 C10 C9 119.6(3)
C11 C10 H10 120.2
C9 C10 H10 120.2
C12 C11 C10 119.8(3)
C12 C11 H11 120.1
C10 C11 H11 120.1
C11 C12 C13 120.2(3)
C11 C12 H12 119.9
C13 C12 H12 119.9
C12 C13 C8 121.3(3)
C12 C13 H13 119.4
C8 C13 H13 119.4

loop_
_geom_bond_atom_site_label_1
_geom_bond_atom_site_label_2
_geom_bond_distance
Cl1 C9 1.739(3)
N1 C5 1.359(4)
N1 C2 1.387(4)
N1 C6 1.472(4)
N2 O3 1.227(4)
N2 O2 1.232(4)
N2 C4 1.439(4)
N3 C1 1.354(4)
N3 N4 1.386(3)
N3 H3 0.8600
N4 C7 1.276(4)
O1 C1 1.234(3)
C1 C2 1.483(4)
C2 C3 1.374(4)
C3 C4 1.397(4)
C3 H3A 0.9300
C4 C5 1.369(5)
C5 H5 0.9300
C6 H6A 0.9600
C6 H6B 0.9600
C6 H6C 0.9600
C7 C8 1.465(4)
C7 H7 0.9300
C8 C9 1.387(4)
C8 C13 1.402(4)
C9 C10 1.383(5)
C10 C11 1.379(5)
C10 H10 0.9300
C11 C12 1.374(5)
C11 H11 0.9300
C12 C13 1.388(4)
C12 H12 0.9300
C13 H13 0.9300

loop_
_geom_hbond_atom_site_label_D
_geom_hbond_atom_site_label_H
_geom_hbond_atom_site_label_A
_geom_hbond_site_symmetry_A
_geom_hbond_distance_DH
_geom_hbond_distance_HA
_geom_hbond_distance_DA
_geom_hbond_angle_DHA
_geom_hbond_publ_flag
N3 H3 O1 4_576 0.860 2.144 2.941(3) 154.03 yes

loop_
_geom_torsion_atom_site_label_1
_geom_torsion_atom_site_label_2
_geom_torsion_atom_site_label_3
_geom_torsion_atom_site_label_4
_geom_torsion
C1 N3 N4 C7 171.3(3)
N4 N3 C1 O1 -0.5(5)
N4 N3 C1 C2 -177.2(3)
C5 N1 C2 C3 -1.6(4)
C6 N1 C2 C3 -177.2(3)
C5 N1 C2 C1 -177.7(3)
C6 N1 C2 C1 6.7(5)
O1 C1 C2 C3 -147.4(4)
N3 C1 C2 C3 29.3(5)
O1 C1 C2 N1 27.9(5)
N3 C1 C2 N1 -155.5(3)
N1 C2 C3 C4 0.8(4)
C1 C2 C3 C4 176.6(3)
C2 C3 C4 C5 0.3(4)
C2 C3 C4 N2 -178.9(3)
O3 N2 C4 C5 -6.7(6)
O2 N2 C4 C5 175.1(4)
O3 N2 C4 C3 172.3(3)
O2 N2 C4 C3 -5.9(6)
C2 N1 C5 C4 1.7(4)
C6 N1 C5 C4 177.5(3)
C3 C4 C5 N1 -1.2(4)
N2 C4 C5 N1 178.0(3)
N3 N4 C7 C8 175.1(3)
N4 C7 C8 C9 168.3(3)
N4 C7 C8 C13 -14.7(5)
C13 C8 C9 C10 -0.6(6)
C7 C8 C9 C10 176.4(4)
C13 C8 C9 Cl1 178.0(3)
C7 C8 C9 Cl1 -4.9(5)
C8 C9 C10 C11 -0.7(6)
Cl1 C9 C10 C11 -179.4(3)
C9 C10 C11 C12 1.2(6)
C10 C11 C12 C13 -0.4(6)
C11 C12 C13 C8 -1.0(6)
C9 C8 C13 C12 1.5(5)
C7 C8 C13 C12 -175.6(3)
